data_7013909
loop_
_publ_author_name
'Reddig, Nicole'
'Pursche, Daniel'
'Rompel, Annette'

_publ_section_title
;
 Unique example of flexible phenol coordination in mononuclear
 manganese compounds.
;
_journal_issue 9
_journal_name_full 'Dalton transactions (Cambridge, England : 2003)'
_journal_page_first 1474
_journal_page_last 1480
_journal_paper_doi 10.1039/b316305a
_journal_year 2004
_chemical_formula_sum 'C21 H24.5 Cl2 Mn N3 O2'
_chemical_formula_weight 476.78
_chemical_name_common
;
Manganese(ii)-di-chloro-2-(2-pyridylmethyl)(6-methyl-2-
pyridylmethyl) aminomethyl)-phenolat)
;
_chemical_name_systematic
;
Manganese(II)-di-chloro-2-(2-pyridylmethyl)(6-methyl-2-pyridylmethyl)
aminomethyl)-phenolat)
;
_space_group_IT_number 14
_symmetry_cell_setting monoclinic
_symmetry_space_group_name_Hall '-P 2ybc'
_symmetry_space_group_name_H-M 'P 1 21/c 1'
_atom_sites_solution_hydrogens geom
_atom_sites_solution_primary direct
_atom_sites_solution_secondary difmap
_audit_creation_method SHELXL-97
_cell_angle_alpha 90.00
_cell_angle_beta 96.1340(10)
_cell_angle_gamma 90.00
_cell_formula_units_Z 8
_cell_length_a 19.3575(3)
_cell_length_b 13.1371(2)
_cell_length_c 17.3527(3)
_cell_measurement_temperature 100(2)
_cell_volume 4387.55(12)
_computing_cell_refinement 'SMART/SAINT software package, Bruker Nonius'
_computing_data_collection 'SMART software package, Bruker Nonius'
_computing_data_reduction 'G. M. Sheldrick, Shelxltl Plus, Siemens Analytical X-ray Instruments 1990'
_computing_structure_refinement 'SHELXL-97 (Sheldrick, 1997)'
_computing_structure_solution 'SHELXS-97 (Sheldrick, 1990)'
_diffrn_ambient_temperature 100(2)
_diffrn_measured_fraction_theta_full 0.933
_diffrn_measured_fraction_theta_max 0.933
_diffrn_measurement_device_type 'Bruker AXS SMART 6000 CCD'
_diffrn_measurement_method 'combined omega theta-scan'
_diffrn_radiation_monochromator 'Goebel mirrow'
_diffrn_radiation_source 'fine-focus sealed tube'
_diffrn_radiation_type CuK\a
_diffrn_radiation_wavelength 1.54184
_diffrn_reflns_av_R_equivalents 0.0594
_diffrn_reflns_av_sigmaI/netI 0.0440
_diffrn_reflns_limit_h_max 23
_diffrn_reflns_limit_h_min -22
_diffrn_reflns_limit_k_max 14
_diffrn_reflns_limit_k_min -16
_diffrn_reflns_limit_l_max 20
_diffrn_reflns_limit_l_min -17
_diffrn_reflns_number 24727
_diffrn_reflns_theta_full 71.40
_diffrn_reflns_theta_max 71.40
_diffrn_reflns_theta_min 2.30
_exptl_absorpt_coefficient_mu 7.314
_exptl_absorpt_correction_type 'SADABS software package, Bruker AXS'
_exptl_crystal_colour 'pale yellow'
_exptl_crystal_density_diffrn 1.444
_exptl_crystal_density_meas ?
_exptl_crystal_density_method .
_exptl_crystal_description 'rod shaped'
_exptl_crystal_F_000 1972
_exptl_crystal_size_max 0.20
_exptl_crystal_size_mid 0.18
_exptl_crystal_size_min 0.15
_refine_diff_density_max 1.633
_refine_diff_density_min -0.639
_refine_diff_density_rms 0.079
_refine_ls_extinction_method none
_refine_ls_goodness_of_fit_ref 1.063
_refine_ls_hydrogen_treatment constr
_refine_ls_matrix_type full
_refine_ls_number_parameters 534
_refine_ls_number_reflns 7973
_refine_ls_number_restraints 0
_refine_ls_restrained_S_all 1.063
_refine_ls_R_factor_all 0.0484
_refine_ls_R_factor_gt 0.0434
_refine_ls_shift/su_max 0.008
_refine_ls_shift/su_mean 0.001
_refine_ls_structure_factor_coef Fsqd
_refine_ls_weighting_details 'calc w=1/[\s^2^(Fo^2^)+(0.0647P)^2^+2.5716P] where P=(Fo^2^+2Fc^2^)/3'
_refine_ls_weighting_scheme calc
_refine_ls_wR_factor_gt 0.1141
_refine_ls_wR_factor_ref 0.1167
_reflns_number_gt 6996
_reflns_number_total 7973
_reflns_threshold_expression >2sigma(I)
_cod_data_source_file b316305a.txt
_cod_data_source_block p21c
_cod_original_sg_symbol_H-M P2(1)/c
_cod_original_formula_sum 'C21 H24.50 Cl2 Mn N3 O2'
_cod_database_code 7013909

loop_
_symmetry_equiv_pos_as_xyz
'x, y, z'
'-x, y+1/2, -z+1/2'
'-x, -y, -z'
'x, -y-1/2, z-1/2'

loop_
_atom_site_label
_atom_site_type_symbol
_atom_site_fract_x
_atom_site_fract_y
_atom_site_fract_z
_atom_site_U_iso_or_equiv
_atom_site_adp_type
_atom_site_occupancy
_atom_site_symmetry_multiplicity
_atom_site_calc_flag
_atom_site_refinement_flags
_atom_site_disorder_assembly
_atom_site_disorder_group
Mn1 Mn 0.15071(2) 0.26895(3) 0.41219(2) 0.01263(11) Uani 1 1 d . . .
Mn2 Mn 0.34770(2) 0.71695(3) 0.64194(2) 0.01474(11) Uani 1 1 d . . .
Cl1 Cl 0.15956(4) 0.39667(5) 0.30579(4) 0.01961(15) Uani 1 1 d . . .
Cl2 Cl 0.05260(3) 0.34137(5) 0.46371(4) 0.02162(15) Uani 1 1 d . . .
Cl3 Cl 0.33417(4) 0.57749(5) 0.73392(4) 0.02207(16) Uani 1 1 d . . .
Cl4 Cl 0.42887(4) 0.64235(5) 0.55957(4) 0.02408(16) Uani 1 1 d . . .
O1 O 0.15721(11) 0.14662(14) 0.51088(12) 0.0180(4) Uani 1 1 d . . .
H1 H 0.143(3) 0.160(4) 0.549(3) 0.076(18) Uiso 1 1 d . . .
O2 O 0.35430(13) 0.86297(16) 0.56364(14) 0.0281(5) Uani 1 1 d . . .
H2 H 0.351(4) 0.846(6) 0.527(4) 0.14(3) Uiso 1 1 d . . .
N1 N 0.23224(12) 0.16256(16) 0.36459(12) 0.0148(5) Uani 1 1 d . . .
N2 N 0.08957(12) 0.15158(17) 0.33467(13) 0.0169(5) Uani 1 1 d . . .
N3 N 0.25786(12) 0.31502(16) 0.47017(12) 0.0151(5) Uani 1 1 d . . .
N4 N 0.25672(11) 0.81040(17) 0.68461(12) 0.0152(5) Uani 1 1 d . . .
N5 N 0.24947(13) 0.67136(17) 0.56803(13) 0.0201(5) Uani 1 1 d . . .
N6 N 0.39776(12) 0.82761(18) 0.73437(13) 0.0187(5) Uani 1 1 d . . .
C1 C 0.20199(15) 0.1242(2) 0.28813(15) 0.0211(6) Uani 1 1 d . . .
H1A H 0.2275 0.0625 0.2749 0.025 Uiso 1 1 calc R . .
H1B H 0.2080 0.1764 0.2482 0.025 Uiso 1 1 calc R . .
C2 C 0.12594(16) 0.0991(2) 0.28659(16) 0.0200(6) Uani 1 1 d . . .
C3 C 0.02076(16) 0.1340(2) 0.33317(17) 0.0227(6) Uani 1 1 d . . .
H3A H -0.0048 0.1702 0.3681 0.027 Uiso 1 1 calc R . .
C4 C -0.01402(17) 0.0650(2) 0.28267(17) 0.0279(7) Uani 1 1 d . . .
H4A H -0.0626 0.0544 0.2828 0.033 Uiso 1 1 calc R . .
C5 C 0.02294(17) 0.0122(2) 0.23233(18) 0.0289(7) Uani 1 1 d . . .
H5A H 0.0001 -0.0349 0.1966 0.035 Uiso 1 1 calc R . .
C6 C 0.09409(18) 0.0286(2) 0.23427(17) 0.0276(7) Uani 1 1 d . . .
H6A H 0.1206 -0.0078 0.2004 0.033 Uiso 1 1 calc R . .
C7 C 0.29225(14) 0.2293(2) 0.35672(16) 0.0186(6) Uani 1 1 d . . .
H7A H 0.2810 0.2763 0.3126 0.022 Uiso 1 1 calc R . .
H7B H 0.3325 0.1874 0.3457 0.022 Uiso 1 1 calc R . .
C8 C 0.31103(15) 0.2900(2) 0.42951(16) 0.0174(6) Uani 1 1 d . . .
C9 C 0.27301(15) 0.3682(2) 0.53661(15) 0.0175(6) Uani 1 1 d . . .
C10 C 0.34029(16) 0.4028(2) 0.55986(16) 0.0213(6) Uani 1 1 d . . .
H10A H 0.3493 0.4428 0.6054 0.026 Uiso 1 1 calc R . .
C11 C 0.39328(16) 0.3785(2) 0.51643(18) 0.0242(6) Uani 1 1 d . . .
H11A H 0.4391 0.4024 0.5312 0.029 Uiso 1 1 calc R . .
C12 C 0.37913(15) 0.3188(2) 0.45099(17) 0.0212(6) Uani 1 1 d . . .
H12A H 0.4153 0.2981 0.4215 0.025 Uiso 1 1 calc R . .
C13 C 0.21573(16) 0.3853(2) 0.58543(16) 0.0228(6) Uani 1 1 d . . .
H13A H 0.1727 0.3560 0.5598 0.034 Uiso 0.50 1 calc PR . .
H13B H 0.2095 0.4585 0.5928 0.034 Uiso 0.50 1 calc PR . .
H13C H 0.2272 0.3526 0.6359 0.034 Uiso 0.50 1 calc PR . .
H13D H 0.2335 0.4221 0.6325 0.034 Uiso 0.50 1 calc PR . .
H13E H 0.1968 0.3195 0.5996 0.034 Uiso 0.50 1 calc PR . .
H13F H 0.1790 0.4255 0.5564 0.034 Uiso 0.50 1 calc PR . .
C14 C 0.25540(14) 0.0772(2) 0.41828(15) 0.0170(6) Uani 1 1 d . . .
H14A H 0.2795 0.1061 0.4665 0.020 Uiso 1 1 calc R . .
H14B H 0.2894 0.0350 0.3938 0.020 Uiso 1 1 calc R . .
C15 C 0.19748(15) 0.0101(2) 0.43887(15) 0.0182(6) Uani 1 1 d . . .
C16 C 0.14972(14) 0.0466(2) 0.48752(15) 0.0171(6) Uani 1 1 d . . .
C17 C 0.09650(15) -0.0144(2) 0.50951(16) 0.0209(6) Uani 1 1 d . . .
H17A H 0.0650 0.0111 0.5432 0.025 Uiso 1 1 calc R . .
C18 C 0.09027(16) -0.1134(2) 0.48142(17) 0.0260(7) Uani 1 1 d . . .
H18A H 0.0541 -0.1559 0.4959 0.031 Uiso 1 1 calc R . .
C19 C 0.13619(17) -0.1503(2) 0.43266(18) 0.0265(7) Uani 1 1 d . . .
H19A H 0.1313 -0.2180 0.4134 0.032 Uiso 1 1 calc R . .
C20 C 0.18919(16) -0.0895(2) 0.41176(17) 0.0230(6) Uani 1 1 d . . .
H20A H 0.2206 -0.1159 0.3783 0.028 Uiso 1 1 calc R . .
C21 C 0.19794(14) 0.7378(2) 0.67895(17) 0.0202(6) Uani 1 1 d . . .
H21A H 0.1544 0.7747 0.6856 0.024 Uiso 1 1 calc R . .
H21B H 0.2057 0.6867 0.7209 0.024 Uiso 1 1 calc R . .
C22 C 0.19076(15) 0.6845(2) 0.60141(16) 0.0200(6) Uani 1 1 d . . .
C23 C 0.24598(17) 0.6227(2) 0.49880(17) 0.0256(7) Uani 1 1 d . . .
H23A H 0.2874 0.6153 0.4744 0.031 Uiso 1 1 calc R . .
C24 C 0.18558(18) 0.5839(2) 0.46258(19) 0.0299(7) Uani 1 1 d . . .
H24A H 0.1852 0.5492 0.4145 0.036 Uiso 1 1 calc R . .
C25 C 0.12518(18) 0.5961(2) 0.49690(19) 0.0316(8) Uani 1 1 d . . .
H25A H 0.0826 0.5692 0.4731 0.038 Uiso 1 1 calc R . .
C26 C 0.12748(16) 0.6485(2) 0.56718(19) 0.0259(7) Uani 1 1 d . . .
H26A H 0.0862 0.6594 0.5912 0.031 Uiso 1 1 calc R . .
C27 C 0.27846(14) 0.8381(2) 0.76587(15) 0.0194(6) Uani 1 1 d . . .
H27A H 0.2737 0.7781 0.7994 0.023 Uiso 1 1 calc R . .
H27B H 0.2476 0.8923 0.7821 0.023 Uiso 1 1 calc R . .
C28 C 0.35276(15) 0.8750(2) 0.77637(16) 0.0186(6) Uani 1 1 d . . .
C29 C 0.46501(16) 0.8578(2) 0.74493(18) 0.0261(7) Uani 1 1 d . . .
C30 C 0.48737(17) 0.9351(3) 0.7976(2) 0.0333(8) Uani 1 1 d . . .
H30 H 0.5346 0.9560 0.8032 0.040 Uiso 1 1 calc R . .
C31 C 0.44100(19) 0.9799(3) 0.8409(2) 0.0380(8) Uani 1 1 d . . .
H31A H 0.4559 1.0308 0.8779 0.046 Uiso 1 1 calc R . .
C32 C 0.37198(17) 0.9507(2) 0.83035(19) 0.0303(7) Uani 1 1 d . . .
H32A H 0.3386 0.9815 0.8593 0.036 Uiso 1 1 calc R . .
C33 C 0.51496(18) 0.8068(3) 0.6999(2) 0.0474(10) Uani 1 1 d . . .
H33A H 0.4908 0.7552 0.6663 0.071 Uiso 0.50 1 calc PR . .
H33B H 0.5511 0.7740 0.7354 0.071 Uiso 0.50 1 calc PR . .
H33C H 0.5363 0.8571 0.6681 0.071 Uiso 0.50 1 calc PR . .
H33D H 0.5613 0.8356 0.7136 0.071 Uiso 0.50 1 calc PR . .
H33E H 0.5011 0.8169 0.6445 0.071 Uiso 0.50 1 calc PR . .
H33F H 0.5158 0.7338 0.7117 0.071 Uiso 0.50 1 calc PR . .
C34 C 0.23482(14) 0.9016(2) 0.63686(16) 0.0172(6) Uani 1 1 d . . .
H34A H 0.1953 0.9342 0.6591 0.021 Uiso 1 1 calc R . .
H34B H 0.2178 0.8785 0.5839 0.021 Uiso 1 1 calc R . .
C35 C 0.29035(14) 0.9806(2) 0.63075(15) 0.0173(6) Uani 1 1 d . . .
C36 C 0.34811(15) 0.9602(2) 0.59124(16) 0.0213(6) Uani 1 1 d . . .
C37 C 0.39730(16) 1.0345(2) 0.58075(19) 0.0286(7) Uani 1 1 d . . .
H37A H 0.4362 1.0193 0.5537 0.034 Uiso 1 1 calc R . .
C38 C 0.38893(17) 1.1308(2) 0.61018(19) 0.0289(7) Uani 1 1 d . . .
H38A H 0.4220 1.1823 0.6026 0.035 Uiso 1 1 calc R . .
C39 C 0.33329(17) 1.1529(2) 0.65028(17) 0.0256(7) Uani 1 1 d . . .
H39A H 0.3283 1.2191 0.6709 0.031 Uiso 1 1 calc R . .
C40 C 0.28460(15) 1.0783(2) 0.66046(16) 0.0202(6) Uani 1 1 d . . .
H40A H 0.2464 1.0942 0.6884 0.024 Uiso 1 1 calc R . .
C41 C 0.03829(16) 0.2173(2) 0.65156(18) 0.0274(7) Uani 1 1 d . . .
H41A H 0.0393 0.2546 0.7006 0.041 Uiso 1 1 calc R . .
H41B H 0.0059 0.1600 0.6518 0.041 Uiso 1 1 calc R . .
H41C H 0.0231 0.2629 0.6084 0.041 Uiso 1 1 calc R . .
O3 O 0.10521(12) 0.1803(2) 0.64276(13) 0.0367(6) Uani 1 1 d . . .
H3 H 0.1226 0.1547 0.6848 0.055 Uiso 1 1 calc R . .
C42 C 0.4236(2) 0.8472(3) 0.3997(2) 0.0512(11) Uani 1 1 d . . .
H42A H 0.3736 0.8360 0.4003 0.077 Uiso 1 1 calc R . .
H42B H 0.4424 0.7961 0.3665 0.077 Uiso 1 1 calc R . .
H42C H 0.4315 0.9153 0.3795 0.077 Uiso 1 1 calc R . .
O4 O 0.45697(13) 0.83865(19) 0.47574(13) 0.0367(6) Uani 1 1 d . . .

loop_
_atom_site_aniso_label
_atom_site_aniso_U_11
_atom_site_aniso_U_22
_atom_site_aniso_U_33
_atom_site_aniso_U_23
_atom_site_aniso_U_13
_atom_site_aniso_U_12
Mn1 0.0168(2) 0.0107(2) 0.0101(2) -0.00027(15) 0.00029(16) 0.00108(16)
Mn2 0.0174(2) 0.0126(2) 0.0141(2) 0.00037(15) 0.00125(16) 0.00125(17)
Cl1 0.0286(3) 0.0175(3) 0.0125(3) 0.0032(2) 0.0011(2) 0.0007(3)
Cl2 0.0225(3) 0.0201(3) 0.0228(3) -0.0024(2) 0.0049(3) 0.0040(3)
Cl3 0.0287(4) 0.0173(3) 0.0200(3) 0.0037(2) 0.0016(3) -0.0015(3)
Cl4 0.0231(3) 0.0181(3) 0.0324(4) 0.0025(3) 0.0090(3) 0.0049(3)
O1 0.0282(11) 0.0122(9) 0.0140(10) 0.0005(7) 0.0037(8) 0.0013(8)
O2 0.0443(14) 0.0149(10) 0.0279(13) 0.0010(9) 0.0166(10) 0.0057(9)
N1 0.0199(12) 0.0137(11) 0.0107(11) -0.0004(8) 0.0010(9) 0.0013(9)
N2 0.0215(12) 0.0159(11) 0.0125(11) 0.0010(9) -0.0021(9) -0.0011(9)
N3 0.0207(11) 0.0112(10) 0.0124(11) 0.0017(8) -0.0021(9) 0.0004(9)
N4 0.0160(11) 0.0146(11) 0.0146(11) -0.0003(9) -0.0006(9) -0.0014(9)
N5 0.0257(13) 0.0150(11) 0.0182(12) -0.0004(9) -0.0043(10) 0.0007(10)
N6 0.0187(12) 0.0169(11) 0.0197(12) 0.0025(9) -0.0020(9) -0.0006(10)
C1 0.0297(16) 0.0216(14) 0.0119(14) -0.0049(10) 0.0019(11) 0.0027(12)
C2 0.0310(16) 0.0146(13) 0.0132(14) 0.0020(10) -0.0034(11) -0.0025(12)
C3 0.0276(16) 0.0204(14) 0.0194(15) 0.0045(11) -0.0009(12) -0.0033(12)
C4 0.0345(18) 0.0240(15) 0.0238(16) 0.0008(12) -0.0022(13) -0.0087(14)
C5 0.0341(17) 0.0223(15) 0.0278(17) -0.0004(12) -0.0074(13) -0.0100(14)
C6 0.0420(19) 0.0208(15) 0.0190(15) -0.0061(11) -0.0015(13) -0.0027(14)
C7 0.0205(14) 0.0179(14) 0.0182(14) 0.0005(10) 0.0065(11) 0.0009(11)
C8 0.0226(14) 0.0125(12) 0.0169(14) 0.0050(10) 0.0003(11) 0.0009(11)
C9 0.0269(15) 0.0106(12) 0.0139(13) 0.0018(10) -0.0033(11) 0.0007(11)
C10 0.0324(16) 0.0120(12) 0.0172(14) -0.0004(10) -0.0072(12) -0.0052(12)
C11 0.0230(15) 0.0172(14) 0.0306(17) 0.0018(12) -0.0048(12) -0.0035(12)
C12 0.0195(14) 0.0165(14) 0.0274(16) 0.0030(11) 0.0015(11) -0.0024(11)
C13 0.0303(16) 0.0210(15) 0.0162(14) -0.0018(11) -0.0011(11) 0.0009(13)
C14 0.0220(14) 0.0134(13) 0.0153(14) 0.0010(10) 0.0006(11) 0.0044(11)
C15 0.0226(14) 0.0141(13) 0.0162(14) 0.0018(10) -0.0052(11) 0.0025(11)
C16 0.0219(14) 0.0140(13) 0.0142(13) 0.0030(10) -0.0042(10) 0.0007(11)
C17 0.0232(14) 0.0220(15) 0.0163(14) 0.0046(11) -0.0028(11) -0.0008(12)
C18 0.0285(16) 0.0212(15) 0.0253(16) 0.0064(12) -0.0113(13) -0.0063(13)
C19 0.0365(18) 0.0138(14) 0.0263(16) 0.0021(11) -0.0104(13) -0.0019(13)
C20 0.0330(17) 0.0145(13) 0.0199(15) -0.0026(11) -0.0048(12) 0.0053(12)
C21 0.0157(14) 0.0192(14) 0.0256(16) 0.0003(11) 0.0014(11) -0.0020(11)
C22 0.0244(15) 0.0104(12) 0.0232(15) 0.0025(10) -0.0069(11) -0.0004(11)
C23 0.0396(18) 0.0146(14) 0.0211(15) -0.0002(11) -0.0047(13) 0.0030(13)
C24 0.045(2) 0.0135(14) 0.0282(17) -0.0044(12) -0.0115(14) 0.0010(14)
C25 0.0401(19) 0.0101(13) 0.0387(19) 0.0044(12) -0.0228(15) -0.0057(13)
C26 0.0242(15) 0.0133(14) 0.0381(18) 0.0060(12) -0.0069(13) 0.0001(12)
C27 0.0228(14) 0.0212(14) 0.0139(14) -0.0019(10) 0.0012(11) 0.0019(12)
C28 0.0229(14) 0.0165(13) 0.0152(14) 0.0015(10) -0.0040(11) 0.0012(11)
C29 0.0201(15) 0.0269(16) 0.0306(17) 0.0031(13) -0.0010(12) -0.0020(12)
C30 0.0240(16) 0.0316(17) 0.041(2) 0.0038(14) -0.0119(14) -0.0097(14)
C31 0.039(2) 0.0278(17) 0.044(2) -0.0108(15) -0.0128(16) -0.0030(16)
C32 0.0328(18) 0.0273(16) 0.0290(17) -0.0102(13) -0.0049(13) 0.0018(14)
C33 0.0270(18) 0.065(3) 0.050(2) -0.021(2) 0.0031(16) -0.0092(18)
C34 0.0163(13) 0.0147(13) 0.0194(14) 0.0020(10) -0.0044(10) 0.0029(11)
C35 0.0200(14) 0.0162(13) 0.0149(13) 0.0016(10) -0.0013(10) 0.0026(11)
C36 0.0293(16) 0.0142(14) 0.0213(15) 0.0045(11) 0.0067(12) 0.0054(12)
C37 0.0263(16) 0.0256(16) 0.0353(18) 0.0105(13) 0.0093(13) 0.0035(13)
C38 0.0292(17) 0.0194(15) 0.0375(19) 0.0091(13) 0.0016(13) -0.0008(13)
C39 0.0341(17) 0.0143(14) 0.0268(16) 0.0013(11) -0.0046(13) 0.0006(13)
C40 0.0233(15) 0.0183(14) 0.0191(14) 0.0001(11) 0.0022(11) 0.0051(12)
C41 0.0284(16) 0.0321(17) 0.0210(16) -0.0022(12) -0.0001(12) -0.0014(13)
O3 0.0433(14) 0.0492(15) 0.0188(11) 0.0103(10) 0.0093(10) 0.0185(12)
C42 0.074(3) 0.060(3) 0.0184(18) -0.0050(16) -0.0006(17) -0.018(2)
O4 0.0399(14) 0.0381(14) 0.0322(13) -0.0016(10) 0.0046(10) 0.0004(11)

loop_
_atom_type_symbol
_atom_type_description
_atom_type_scat_dispersion_real
_atom_type_scat_dispersion_imag
_atom_type_scat_source
C C 0.0181 0.0091 'International Tables Vol C Tables 4.2.6.8 and 6.1.1.4'
H H 0.0000 0.0000 'International Tables Vol C Tables 4.2.6.8 and 6.1.1.4'
N N 0.0311 0.0180 'International Tables Vol C Tables 4.2.6.8 and 6.1.1.4'
O O 0.0492 0.0322 'International Tables Vol C Tables 4.2.6.8 and 6.1.1.4'
Cl Cl 0.3639 0.7018 'International Tables Vol C Tables 4.2.6.8 and 6.1.1.4'
Mn Mn -0.5299 2.8052 'International Tables Vol C Tables 4.2.6.8 and 6.1.1.4'

loop_
_geom_angle_atom_site_label_1
_geom_angle_atom_site_label_2
_geom_angle_atom_site_label_3
_geom_angle
_geom_angle_site_symmetry_1
_geom_angle_site_symmetry_3
_geom_angle_publ_flag
N3 Mn1 N2 145.43(8) . . ?
N3 Mn1 N1 72.38(8) . . ?
N2 Mn1 N1 73.41(8) . . ?
N3 Mn1 O1 83.37(7) . . ?
N2 Mn1 O1 87.22(7) . . ?
N1 Mn1 O1 82.05(7) . . ?
N3 Mn1 Cl2 116.81(6) . . ?
N2 Mn1 Cl2 96.12(6) . . ?
N1 Mn1 Cl2 166.45(6) . . ?
O1 Mn1 Cl2 88.99(5) . . ?
N3 Mn1 Cl1 90.96(6) . . ?
N2 Mn1 Cl1 95.13(6) . . ?
N1 Mn1 Cl1 92.19(6) . . ?
O1 Mn1 Cl1 172.91(6) . . ?
Cl2 Mn1 Cl1 97.39(3) . . ?
N5 Mn2 N6 146.10(9) . . ?
N5 Mn2 N4 72.62(8) . . ?
N6 Mn2 N4 73.86(8) . . ?
N5 Mn2 O2 89.01(9) . . ?
N6 Mn2 O2 80.98(9) . . ?
N4 Mn2 O2 81.04(8) . . ?
N5 Mn2 Cl4 96.70(7) . . ?
N6 Mn2 Cl4 114.37(6) . . ?
N4 Mn2 Cl4 162.41(6) . . ?
O2 Mn2 Cl4 84.92(6) . . ?
N5 Mn2 Cl3 91.68(6) . . ?
N6 Mn2 Cl3 94.84(6) . . ?
N4 Mn2 Cl3 92.84(6) . . ?
O2 Mn2 Cl3 173.34(6) . . ?
Cl4 Mn2 Cl3 101.58(3) . . ?
C16 O1 Mn1 116.32(16) . . ?
C36 O2 Mn2 122.85(18) . . ?
C7 N1 C1 111.1(2) . . ?
C7 N1 C14 108.5(2) . . ?
C1 N1 C14 111.5(2) . . ?
C7 N1 Mn1 104.30(15) . . ?
C1 N1 Mn1 107.72(16) . . ?
C14 N1 Mn1 113.53(15) . . ?
C2 N2 C3 118.9(2) . . ?
C2 N2 Mn1 116.08(18) . . ?
C3 N2 Mn1 125.01(19) . . ?
C8 N3 C9 117.6(2) . . ?
C8 N3 Mn1 114.34(17) . . ?
C9 N3 Mn1 127.94(19) . . ?
C27 N4 C21 111.2(2) . . ?
C27 N4 C34 111.6(2) . . ?
C21 N4 C34 108.1(2) . . ?
C27 N4 Mn2 106.61(16) . . ?
C21 N4 Mn2 103.94(16) . . ?
C34 N4 Mn2 115.20(16) . . ?
C22 N5 C23 118.6(3) . . ?
C22 N5 Mn2 114.94(18) . . ?
C23 N5 Mn2 126.0(2) . . ?
C28 N6 C29 117.3(2) . . ?
C28 N6 Mn2 114.89(18) . . ?
C29 N6 Mn2 127.3(2) . . ?
N1 C1 C2 112.5(2) . . ?
N2 C2 C6 121.5(3) . . ?
N2 C2 C1 117.0(2) . . ?
C6 C2 C1 121.4(3) . . ?
N2 C3 C4 122.5(3) . . ?
C5 C4 C3 118.8(3) . . ?
C4 C5 C6 119.2(3) . . ?
C5 C6 C2 119.1(3) . . ?
N1 C7 C8 111.1(2) . . ?
N3 C8 C12 123.4(3) . . ?
N3 C8 C7 116.0(2) . . ?
C12 C8 C7 120.6(3) . . ?
N3 C9 C10 121.6(3) . . ?
N3 C9 C13 117.2(2) . . ?
C10 C9 C13 121.1(2) . . ?
C11 C10 C9 119.6(3) . . ?
C10 C11 C12 119.2(3) . . ?
C11 C12 C8 118.4(3) . . ?
N1 C14 C15 114.0(2) . . ?
C20 C15 C16 117.7(3) . . ?
C20 C15 C14 122.2(3) . . ?
C16 C15 C14 120.1(2) . . ?
O1 C16 C17 121.8(3) . . ?
O1 C16 C15 116.6(2) . . ?
C17 C16 C15 121.6(3) . . ?
C18 C17 C16 118.8(3) . . ?
C19 C18 C17 120.5(3) . . ?
C20 C19 C18 120.2(3) . . ?
C19 C20 C15 121.2(3) . . ?
N4 C21 C22 110.8(2) . . ?
N5 C22 C26 121.5(3) . . ?
N5 C22 C21 116.3(2) . . ?
C26 C22 C21 122.2(3) . . ?
N5 C23 C24 122.9(3) . . ?
C23 C24 C25 118.8(3) . . ?
C24 C25 C26 119.0(3) . . ?
C22 C26 C25 119.1(3) . . ?
N4 C27 C28 111.5(2) . . ?
N6 C28 C32 123.6(3) . . ?
N6 C28 C27 116.7(2) . . ?
C32 C28 C27 119.6(3) . . ?
N6 C29 C30 121.7(3) . . ?
N6 C29 C33 118.2(3) . . ?
C30 C29 C33 120.1(3) . . ?
C31 C30 C29 119.7(3) . . ?
C30 C31 C32 119.3(3) . . ?
C31 C32 C28 118.3(3) . . ?
N4 C34 C35 115.4(2) . . ?
C40 C35 C36 117.2(3) . . ?
C40 C35 C34 121.6(3) . . ?
C36 C35 C34 121.1(2) . . ?
O2 C36 C37 121.4(3) . . ?
O2 C36 C35 116.9(3) . . ?
C37 C36 C35 121.7(3) . . ?
C38 C37 C36 119.1(3) . . ?
C39 C38 C37 120.7(3) . . ?
C38 C39 C40 119.8(3) . . ?
C39 C40 C35 121.5(3) . . ?

loop_
_geom_bond_atom_site_label_1
_geom_bond_atom_site_label_2
_geom_bond_distance
_geom_bond_site_symmetry_2
_geom_bond_publ_flag
Mn1 N3 2.288(2) . ?
Mn1 N2 2.291(2) . ?
Mn1 N1 2.325(2) . ?
Mn1 O1 2.3420(19) . ?
Mn1 Cl2 2.3820(7) . ?
Mn1 Cl1 2.5142(7) . ?
Mn2 N5 2.258(2) . ?
Mn2 N6 2.301(2) . ?
Mn2 N4 2.331(2) . ?
Mn2 O2 2.362(2) . ?
Mn2 Cl4 2.4397(8) . ?
Mn2 Cl3 2.4621(7) . ?
O1 C16 1.378(3) . ?
O2 C36 1.374(4) . ?
N1 C7 1.473(3) . ?
N1 C1 1.480(3) . ?
N1 C14 1.496(3) . ?
N2 C2 1.339(4) . ?
N2 C3 1.349(4) . ?
N3 C8 1.349(4) . ?
N3 C9 1.353(3) . ?
N4 C27 1.473(3) . ?
N4 C21 1.480(3) . ?
N4 C34 1.492(3) . ?
N5 C22 1.341(4) . ?
N5 C23 1.356(4) . ?
N6 C28 1.347(4) . ?
N6 C29 1.355(4) . ?
C1 C2 1.506(4) . ?
C2 C6 1.394(4) . ?
C3 C4 1.384(4) . ?
C4 C5 1.375(5) . ?
C5 C6 1.391(5) . ?
C7 C8 1.505(4) . ?
C8 C12 1.384(4) . ?
C9 C10 1.397(4) . ?
C9 C13 1.483(4) . ?
C10 C11 1.374(4) . ?
C11 C12 1.383(4) . ?
C14 C15 1.499(4) . ?
C15 C20 1.394(4) . ?
C15 C16 1.402(4) . ?
C16 C17 1.391(4) . ?
C17 C18 1.389(4) . ?
C18 C19 1.379(5) . ?
C19 C20 1.379(4) . ?
C21 C22 1.510(4) . ?
C22 C26 1.386(4) . ?
C23 C24 1.366(4) . ?
C24 C25 1.377(5) . ?
C25 C26 1.397(5) . ?
C27 C28 1.510(4) . ?
C28 C32 1.389(4) . ?
C29 C30 1.403(4) . ?
C29 C33 1.468(5) . ?
C30 C31 1.364(5) . ?
C31 C32 1.383(5) . ?
C34 C35 1.506(4) . ?
C35 C40 1.392(4) . ?
C35 C36 1.398(4) . ?
C36 C37 1.389(4) . ?
C37 C38 1.380(5) . ?
C38 C39 1.374(4) . ?
C39 C40 1.384(4) . ?
C41 O3 1.407(4) . ?
C42 O4 1.410(4) . ?
